data_4061062
loop_
_publ_author_name
'Tanase, Tomoaki'
'Goto, Eri'
'Begum, Rowshan A.'
'Hamaguchi, Makiko'
'Zhan, Shuzhong'
'Iida, Masayasu'
'Sakai, Ken'

_publ_section_title
;
 Reactive Rigid-Rod Organometallic Polymers Involving Linear Triplatinum
 Units Connected by \p-Conjugated Bisisocyanides
;
_journal_coden_ASTM ORGND7
_journal_issue 25
_journal_name_full Organometallics
_journal_page_first 5975
_journal_page_last 5988
_journal_paper_doi 10.1021/om0494566
_journal_volume 23
_journal_year 2004
_chemical_formula_sum 'C87 H87 Cl10 F18 N2 P9 Pt3'
_chemical_formula_weight 2721.19
_space_group_IT_number 2
_symmetry_cell_setting triclinic
_symmetry_Int_Tables_number 2
_symmetry_space_group_name_Hall '-P 1'
_symmetry_space_group_name_H-M 'P -1'
_cell_angle_alpha 95.347(3)
_cell_angle_beta 95.716(4)
_cell_angle_gamma 100.407(6)
_cell_formula_units_Z 2
_cell_length_a 14.472(2)
_cell_length_b 19.286(2)
_cell_length_c 19.696(2)
_cell_measurement_temperature 153.2
_cell_volume 5345.1(9)
_exptl_crystal_density_diffrn 1.691
_cod_original_formula_sum 'C87 H87 Cl10 F18 N2 P9 Pt3 '
_cod_database_code 4061062

loop_
_symmetry_equiv_pos_as_xyz
x,y,z
-x,-y,-z

loop_
_atom_site_label
_atom_site_type_symbol
_atom_site_fract_x
_atom_site_fract_y
_atom_site_fract_z
_atom_site_U_iso_or_equiv
_atom_site_adp_type
_atom_site_occupancy
_atom_site_calc_flag
_atom_site_refinement_flags
_atom_site_disorder_assembly
_atom_site_disorder_group
Pt(1) Pt 0.26081(3) 0.26228(2) 0.06920(2) 0.0234(1) Uani 1.00 d . . .
Pt(2) Pt 0.25203(3) 0.22878(2) -0.07655(2) 0.0260(1) Uani 1.00 d . . .
Pt(3) Pt 0.23614(4) 0.21625(2) -0.21190(2) 0.0341(1) Uani 1.00 d . . .
Cl(1) Cl 0.7759(4) 0.0256(3) 0.7244(3) 0.101(2) Uani 1.00 d . . .
Cl(2) Cl 0.6152(6) -0.0872(4) 0.7323(4) 0.145(3) Uani 1.00 d . . .
Cl(3) Cl 0.5749(5) 0.1318(3) 0.7027(3) 0.106(2) Uani 1.00 d . . .
Cl(4) Cl 0.5693(6) 0.0403(4) 0.5777(4) 0.140(3) Uani 1.00 d . . .
Cl(5) Cl 0.7808(7) 0.5026(5) 0.4189(5) 0.156(4) Uani 1.00 d . . .
Cl(6) Cl 0.6169(6) 0.4142(3) 0.4541(3) 0.131(3) Uani 1.00 d . . .
Cl(7) Cl 0.4808(5) 0.2016(5) 0.4727(5) 0.145(3) Uani 1.00 d . . .
Cl(8) Cl 0.5920(7) 0.2044(5) 0.3608(4) 0.155(4) Uani 1.00 d . . .
Cl(9) Cl 0.7601(9) 0.0864(6) 0.4431(10) 0.282(8) Uani 1.00 d . . .
Cl(10) Cl 0.923(2) 0.1720(7) 0.424(1) 0.38(1) Uani 1.00 d . . .
P(1) P 0.0984(2) 0.2259(1) 0.0606(2) 0.0252(7) Uani 1.00 d . . .
P(2) P 0.0975(2) 0.1755(1) -0.0885(1) 0.0278(7) Uani 1.00 d . . .
P(3) P 0.1511(2) 0.1024(2) -0.2130(2) 0.0328(8) Uani 1.00 d . . .
P(4) P 0.4242(2) 0.2918(1) 0.0757(1) 0.0243(6) Uani 1.00 d . . .
P(5) P 0.4008(2) 0.2911(1) -0.0777(1) 0.0257(7) Uani 1.00 d . . .
P(6) P 0.3153(2) 0.3316(2) -0.2096(2) 0.0319(8) Uani 1.00 d . . .
P(11) P 0.6958(2) 0.4856(2) 0.9756(2) 0.0441(9) Uani 1.00 d . . .
P(12) P 0.7984(2) 0.0211(2) 0.9768(2) 0.0349(8) Uani 1.00 d . . .
P(13) P 0.8092(4) 0.3103(3) 0.6065(4) 0.087(2) Uani 1.00 d . . .
F(11) F 0.6184(7) 0.5052(5) 1.0225(6) 0.075(3) Uani 1.00 d . . .
F(12) F 0.6117(6) 0.4515(4) 0.9166(5) 0.063(3) Uani 1.00 d . . .
F(13) F 0.7710(6) 0.4684(5) 0.9274(5) 0.062(3) Uani 1.00 d . . .
F(14) F 0.7778(6) 0.5227(4) 1.0344(5) 0.068(3) Uani 1.00 d . . .
F(15) F 0.6987(6) 0.5604(4) 0.9449(6) 0.073(3) Uani 1.00 d . . .
F(16) F 0.6919(5) 0.4118(4) 1.0063(5) 0.054(2) Uani 1.00 d . . .
F(21) F 0.7428(6) -0.0067(5) 1.0360(5) 0.066(3) Uani 1.00 d . . .
F(22) F 0.7028(6) 0.0304(5) 0.9375(5) 0.069(3) Uani 1.00 d . . .
F(23) F 0.7811(6) -0.0592(4) 0.9410(5) 0.069(3) Uani 1.00 d . . .
F(24) F 0.8548(6) 0.0467(5) 0.9160(5) 0.074(3) Uani 1.00 d . . .
F(25) F 0.8957(5) 0.0118(4) 1.0163(5) 0.058(3) Uani 1.00 d . . .
F(26) F 0.8164(6) 0.0994(4) 1.0122(6) 0.074(3) Uani 1.00 d . . .
F(31) F 0.718(1) 0.329(1) 0.5753(10) 0.21(1) Uani 1.00 d . . .
F(32) F 0.759(1) 0.285(1) 0.6709(8) 0.146(7) Uani 1.00 d . . .
F(33) F 0.845(1) 0.3851(9) 0.643(1) 0.21(1) Uani 1.00 d . . .
F(34) F 0.904(1) 0.2889(8) 0.636(1) 0.153(7) Uani 1.00 d . . .
F(35) F 0.854(1) 0.330(1) 0.543(1) 0.192(10) Uani 1.00 d . . .
F(36) F 0.781(2) 0.2312(9) 0.574(1) 0.180(9) Uani 1.00 d . . .
N(1) N 0.2717(7) 0.3502(5) 0.2112(6) 0.041(2) Uiso 1.00 d . . .
N(2) N 0.2246(6) 0.1953(5) -0.3654(5) 0.027(2) Uiso 1.00 d . . .
C(1) C 0.2627(8) 0.3173(6) 0.1594(6) 0.033(2) Uiso 1.00 d . . .
C(2) C 0.228(1) 0.2085(8) -0.3084(9) 0.059(4) Uiso 1.00 d . . .
C(3) C 0.0531(8) 0.1537(6) -0.0080(6) 0.031(2) Uiso 1.00 d . . .
C(4) C 0.0782(8) 0.0910(6) -0.1415(6) 0.031(2) Uiso 1.00 d . . .
C(5) C 0.4572(8) 0.3419(6) 0.0044(6) 0.029(2) Uiso 1.00 d . . .
C(6) C 0.3983(8) 0.3620(6) -0.1320(6) 0.033(2) Uiso 1.00 d . . .
C(11) C 0.293(1) 0.3781(7) 0.2814(8) 0.049(3) Uiso 1.00 d . . .
C(12) C 0.293(1) 0.4508(9) 0.2973(9) 0.064(4) Uiso 1.00 d . . .
C(13) C 0.316(1) 0.4753(10) 0.3640(10) 0.072(5) Uiso 1.00 d . . .
C(14) C 0.344(1) 0.433(1) 0.412(1) 0.085(6) Uiso 1.00 d . . .
C(15) C 0.346(1) 0.366(1) 0.395(1) 0.080(5) Uiso 1.00 d . . .
C(16) C 0.318(1) 0.3342(8) 0.3285(8) 0.056(4) Uiso 1.00 d . . .
C(17) C 0.266(2) 0.497(1) 0.242(1) 0.090(6) Uiso 1.00 d . . .
C(18) C 0.313(1) 0.2582(9) 0.3076(9) 0.067(4) Uiso 1.00 d . . .
C(21) C 0.216(1) 0.1772(9) -0.4429(9) 0.063(4) Uiso 1.00 d . . .
C(22) C 0.165(1) 0.215(1) -0.484(1) 0.081(5) Uiso 1.00 d . . .
C(23) C 0.159(2) 0.196(1) -0.556(1) 0.091(6) Uiso 1.00 d . . .
C(24) C 0.202(1) 0.1420(10) -0.5814(10) 0.069(5) Uiso 1.00 d . . .
C(25) C 0.250(1) 0.102(1) -0.542(1) 0.085(6) Uiso 1.00 d . . .
C(26) C 0.260(1) 0.1246(10) -0.466(1) 0.075(5) Uiso 1.00 d . . .
C(27) C 0.122(2) 0.273(1) -0.453(1) 0.126(9) Uiso 1.00 d . . .
C(28) C 0.321(2) 0.092(1) -0.420(1) 0.118(8) Uiso 1.00 d . . .
C(111) C 0.0639(8) 0.1925(6) 0.1398(6) 0.029(2) Uiso 1.00 d . . .
C(112) C 0.0311(9) 0.2341(7) 0.1878(7) 0.040(3) Uiso 1.00 d . . .
C(113) C 0.015(1) 0.2105(8) 0.2524(8) 0.055(4) Uiso 1.00 d . . .
C(114) C 0.032(1) 0.1446(8) 0.2651(8) 0.056(4) Uiso 1.00 d . . .
C(115) C 0.068(1) 0.1019(8) 0.2178(8) 0.051(3) Uiso 1.00 d . . .
C(116) C 0.0833(9) 0.1254(6) 0.1543(6) 0.037(3) Uiso 1.00 d . . .
C(121) C 0.0290(8) 0.2935(6) 0.0499(6) 0.034(2) Uiso 1.00 d . . .
C(122) C 0.0751(9) 0.3652(7) 0.0573(7) 0.044(3) Uiso 1.00 d . . .
C(123) C 0.023(1) 0.4177(8) 0.0529(8) 0.055(4) Uiso 1.00 d . . .
C(124) C -0.077(1) 0.3991(8) 0.0381(8) 0.055(4) Uiso 1.00 d . . .
C(125) C -0.122(1) 0.3288(8) 0.0277(8) 0.054(4) Uiso 1.00 d . . .
C(126) C -0.0688(9) 0.2761(7) 0.0349(7) 0.043(3) Uiso 1.00 d . . .
C(211) C 0.0168(9) 0.2285(6) -0.1273(7) 0.039(3) Uiso 1.00 d . . .
C(212) C 0.049(1) 0.3033(8) -0.1184(8) 0.053(3) Uiso 1.00 d . . .
C(213) C -0.014(1) 0.3467(8) -0.1421(8) 0.060(4) Uiso 1.00 d . . .
C(214) C -0.100(1) 0.314(1) -0.179(1) 0.075(5) Uiso 1.00 d . . .
C(215) C -0.133(1) 0.2398(9) -0.1884(9) 0.070(5) Uiso 1.00 d . . .
C(216) C -0.072(1) 0.1991(7) -0.1580(8) 0.050(3) Uiso 1.00 d . . .
C(311) C 0.0659(8) 0.0785(6) -0.2914(6) 0.033(2) Uiso 1.00 d . . .
C(312) C 0.0092(10) 0.1248(7) -0.3078(7) 0.047(3) Uiso 1.00 d . . .
C(313) C -0.054(1) 0.1126(8) -0.3683(8) 0.055(4) Uiso 1.00 d . . .
C(314) C -0.055(1) 0.0523(8) -0.4115(8) 0.059(4) Uiso 1.00 d . . .
C(315) C 0.003(1) 0.0061(8) -0.3972(9) 0.061(4) Uiso 1.00 d . . .
C(316) C 0.0660(10) 0.0178(7) -0.3354(7) 0.044(3) Uiso 1.00 d . . .
C(321) C 0.2228(9) 0.0341(6) -0.2149(6) 0.037(3) Uiso 1.00 d . . .
C(322) C 0.192(1) -0.0332(8) -0.1924(8) 0.051(3) Uiso 1.00 d . . .
C(323) C 0.244(1) -0.0827(8) -0.1978(8) 0.056(4) Uiso 1.00 d . . .
C(324) C 0.329(1) -0.0702(9) -0.2243(9) 0.067(4) Uiso 1.00 d . . .
C(325) C 0.364(1) -0.0052(8) -0.2434(8) 0.059(4) Uiso 1.00 d . . .
C(326) C 0.3113(10) 0.0471(7) -0.2376(7) 0.047(3) Uiso 1.00 d . . .
C(411) C 0.4814(8) 0.3485(6) 0.1538(6) 0.029(2) Uiso 1.00 d . . .
C(412) C 0.5183(10) 0.3206(7) 0.2092(7) 0.048(3) Uiso 1.00 d . . .
C(413) C 0.550(1) 0.3605(8) 0.2717(8) 0.058(4) Uiso 1.00 d . . .
C(414) C 0.546(1) 0.4331(8) 0.2760(8) 0.054(4) Uiso 1.00 d . . .
C(415) C 0.515(1) 0.4623(8) 0.2213(8) 0.052(3) Uiso 1.00 d . . .
C(416) C 0.4801(9) 0.4212(7) 0.1601(7) 0.044(3) Uiso 1.00 d . . .
C(421) C 0.4860(7) 0.2191(5) 0.0706(5) 0.025(2) Uiso 1.00 d . . .
C(422) C 0.4368(9) 0.1496(6) 0.0715(6) 0.036(3) Uiso 1.00 d . . .
C(423) C 0.4864(9) 0.0933(6) 0.0674(6) 0.038(3) Uiso 1.00 d . . .
C(424) C 0.5835(9) 0.1054(7) 0.0624(7) 0.043(3) Uiso 1.00 d . . .
C(425) C 0.6301(9) 0.1746(7) 0.0616(7) 0.043(3) Uiso 1.00 d . . .
C(426) C 0.5827(8) 0.2306(6) 0.0656(6) 0.033(2) Uiso 1.00 d . . .
C(511) C 0.4894(8) 0.2422(6) -0.1023(6) 0.032(2) Uiso 1.00 d . . .
C(512) C 0.4682(8) 0.1672(6) -0.1080(6) 0.036(3) Uiso 1.00 d . . .
C(513) C 0.5386(9) 0.1285(7) -0.1207(7) 0.041(3) Uiso 1.00 d . . .
C(514) C 0.630(1) 0.1652(8) -0.1251(8) 0.053(4) Uiso 1.00 d . . .
C(515) C 0.650(1) 0.2383(7) -0.1208(7) 0.049(3) Uiso 1.00 d . . .
C(516) C 0.5816(9) 0.2768(7) -0.1090(7) 0.040(3) Uiso 1.00 d . . .
C(611) C 0.2377(9) 0.3930(7) -0.2215(7) 0.043(3) Uiso 1.00 d . . .
C(612) C 0.150(1) 0.3717(8) -0.2648(8) 0.059(4) Uiso 1.00 d . . .
C(613) C 0.091(1) 0.423(1) -0.275(1) 0.077(5) Uiso 1.00 d . . .
C(614) C 0.116(1) 0.486(1) -0.243(1) 0.079(5) Uiso 1.00 d . . .
C(615) C 0.194(1) 0.5097(9) -0.1995(10) 0.070(5) Uiso 1.00 d . . .
C(616) C 0.259(1) 0.4623(9) -0.1879(9) 0.060(4) Uiso 1.00 d . . .
C(621) C 0.3880(9) 0.3412(6) -0.2794(6) 0.038(3) Uiso 1.00 d . . .
C(622) C 0.3663(10) 0.3779(7) -0.3338(7) 0.046(3) Uiso 1.00 d . . .
C(623) C 0.421(1) 0.3818(9) -0.3875(9) 0.070(5) Uiso 1.00 d . . .
C(624) C 0.502(1) 0.3508(9) -0.3850(9) 0.063(4) Uiso 1.00 d . . .
C(625) C 0.525(1) 0.3117(9) -0.3320(9) 0.065(4) Uiso 1.00 d . . .
C(626) C 0.468(1) 0.3071(8) -0.2791(8) 0.055(4) Uiso 1.00 d . . .
C(701) C 0.690(2) -0.014(1) 0.777(1) 0.100(7) Uiso 1.00 d . . .
C(702) C 0.625(2) 0.123(1) 0.626(1) 0.114(8) Uiso 1.00 d . . .
C(703) C 0.749(2) 0.437(2) 0.466(2) 0.138(10) Uiso 1.00 d . . .
C(704) C 0.585(3) 0.200(2) 0.449(2) 0.19(1) Uiso 1.00 d . . .
C(705) C 0.821(3) 0.167(2) 0.433(2) 0.19(2) Uiso 1.00 d . . .
H(1) H 0.0723 0.1115 0.0049 0.0385 Uiso 1.00 calc . . .
H(2) H -0.0146 0.1459 -0.0135 0.0385 Uiso 1.00 calc . . .
H(3) H 0.0972 0.0554 -0.1137 0.0402 Uiso 1.00 calc . . .
H(4) H 0.0129 0.0755 -0.1575 0.0402 Uiso 1.00 calc . . .
H(5) H 0.4392 0.3866 0.0093 0.0360 Uiso 1.00 calc . . .
H(6) H 0.5254 0.3496 0.0046 0.0360 Uiso 1.00 calc . . .
H(7) H 0.3792 0.4008 -0.1072 0.0378 Uiso 1.00 calc . . .
H(8) H 0.4598 0.3773 -0.1446 0.0378 Uiso 1.00 calc . . .
H(21) H 0.3142 0.5362 0.2394 0.1061 Uiso 1.00 calc . . .
H(22) H 0.2473 0.4706 0.1981 0.1061 Uiso 1.00 calc . . .
H(23) H 0.2097 0.5169 0.2537 0.1061 Uiso 1.00 calc . . .
H(24) H 0.2473 0.2356 0.2890 0.0774 Uiso 1.00 calc . . .
H(25) H 0.3512 0.2510 0.2728 0.0774 Uiso 1.00 calc . . .
H(26) H 0.3293 0.2350 0.3459 0.0774 Uiso 1.00 calc . . .
H(27) H 0.1675 0.3113 -0.4236 0.1428 Uiso 1.00 calc . . .
H(28) H 0.0902 0.2968 -0.4864 0.1428 Uiso 1.00 calc . . .
H(29) H 0.0751 0.2564 -0.4227 0.1428 Uiso 1.00 calc . . .
H(30) H 0.2857 0.0648 -0.3857 0.2070 Uiso 1.00 calc . . .
H(31) H 0.3498 0.0534 -0.4427 0.2070 Uiso 1.00 calc . . .
H(32) H 0.3742 0.1219 -0.3912 0.2070 Uiso 1.00 calc . . .
H(33) H 0.0174 0.2795 0.1775 0.0502 Uiso 1.00 calc . . .
H(34) H -0.0114 0.2386 0.2853 0.0743 Uiso 1.00 calc . . .
H(35) H 0.0164 0.1265 0.3077 0.0710 Uiso 1.00 calc . . .
H(36) H 0.0825 0.0559 0.2275 0.0617 Uiso 1.00 calc . . .
H(37) H 0.1073 0.0961 0.1209 0.0491 Uiso 1.00 calc . . .
H(38) H 0.1424 0.3774 0.0631 0.0564 Uiso 1.00 calc . . .
H(39) H 0.0530 0.4670 0.0603 0.0666 Uiso 1.00 calc . . .
H(40) H -0.1118 0.4364 0.0323 0.0715 Uiso 1.00 calc . . .
H(41) H -0.1900 0.3184 0.0184 0.0717 Uiso 1.00 calc . . .
H(42) H -0.1005 0.2267 0.0260 0.0534 Uiso 1.00 calc . . .
H(43) H 0.1115 0.3252 -0.0931 0.0625 Uiso 1.00 calc . . .
H(44) H 0.0051 0.3973 -0.1319 0.0857 Uiso 1.00 calc . . .
H(45) H -0.1406 0.3458 -0.1970 0.0892 Uiso 1.00 calc . . .
H(46) H -0.1928 0.2193 -0.2151 0.0926 Uiso 1.00 calc . . .
H(47) H -0.0938 0.1471 -0.1596 0.0729 Uiso 1.00 calc . . .
H(48) H 0.5194 0.2704 0.2058 0.0556 Uiso 1.00 calc . . .
H(49) H 0.5785 0.3402 0.3103 0.0720 Uiso 1.00 calc . . .
H(50) H 0.5685 0.4626 0.3198 0.0652 Uiso 1.00 calc . . .
H(51) H 0.5091 0.5118 0.2238 0.0688 Uiso 1.00 calc . . .
H(52) H 0.4564 0.4430 0.1217 0.0505 Uiso 1.00 calc . . .
H(53) H 0.3707 0.1411 0.0752 0.0439 Uiso 1.00 calc . . .
H(54) H 0.4515 0.0446 0.0676 0.0503 Uiso 1.00 calc . . .
H(55) H 0.6164 0.0660 0.0594 0.0531 Uiso 1.00 calc . . .
H(56) H 0.6957 0.1835 0.0553 0.0525 Uiso 1.00 calc . . .
H(57) H 0.6158 0.2783 0.0623 0.0405 Uiso 1.00 calc . . .
H(58) H 0.4049 0.1433 -0.1032 0.0419 Uiso 1.00 calc . . .
H(59) H 0.5239 0.0775 -0.1259 0.0503 Uiso 1.00 calc . . .
H(60) H 0.6803 0.1375 -0.1289 0.0612 Uiso 1.00 calc . . .
H(61) H 0.7154 0.2627 -0.1242 0.0641 Uiso 1.00 calc . . .
H(62) H 0.5947 0.3283 -0.1088 0.0511 Uiso 1.00 calc . . .
H(63) H 0.1336 0.3230 -0.2874 0.0813 Uiso 1.00 calc . . .
H(64) H 0.0369 0.4067 -0.3124 0.1218 Uiso 1.00 calc . . .
H(65) H 0.0737 0.5209 -0.2507 0.0939 Uiso 1.00 calc . . .
H(66) H 0.2099 0.5577 -0.1771 0.0915 Uiso 1.00 calc . . .
H(67) H 0.3164 0.4776 -0.1584 0.0653 Uiso 1.00 calc . . .
H(68) H 0.0107 0.1671 -0.2777 0.0585 Uiso 1.00 calc . . .
H(69) H -0.0973 0.1447 -0.3793 0.0705 Uiso 1.00 calc . . .
H(70) H -0.0972 0.0447 -0.4550 0.0676 Uiso 1.00 calc . . .
H(71) H 0.0032 -0.0359 -0.4280 0.0795 Uiso 1.00 calc . . .
H(72) H 0.1078 -0.0137 -0.3265 0.0527 Uiso 1.00 calc . . .
H(73) H 0.3141 0.4010 -0.3333 0.0589 Uiso 1.00 calc . . .
H(74) H 0.3992 0.4058 -0.4265 0.0921 Uiso 1.00 calc . . .
H(75) H 0.5454 0.3566 -0.4203 0.0765 Uiso 1.00 calc . . .
H(76) H 0.5796 0.2881 -0.3314 0.0878 Uiso 1.00 calc . . .
H(77) H 0.4823 0.2808 -0.2426 0.0691 Uiso 1.00 calc . . .
H(78) H 0.1337 -0.0431 -0.1710 0.0598 Uiso 1.00 calc . . .
H(79) H 0.2208 -0.1285 -0.1867 0.0675 Uiso 1.00 calc . . .
H(80) H 0.3634 -0.1087 -0.2280 0.0821 Uiso 1.00 calc . . .
H(81) H 0.4251 0.0039 -0.2608 0.0701 Uiso 1.00 calc . . .
H(82) H 0.3333 0.0942 -0.2504 0.0570 Uiso 1.00 calc . . .
H(83) H 0.2680 0.2049 0.0040 0.0394 Uiso 1.00 calc . . .
H(84) H 0.3127 0.5229 0.3786 0.0871 Uiso 1.00 calc . . .
H(85) H 0.3615 0.4533 0.4579 0.1027 Uiso 1.00 calc . . .
H(86) H 0.3657 0.3387 0.4299 0.0963 Uiso 1.00 calc . . .
H(87) H 0.1250 0.2203 -0.5868 0.1099 Uiso 1.00 calc . . .
H(88) H 0.1994 0.1320 -0.6298 0.0817 Uiso 1.00 calc . . .
H(89) H 0.2743 0.0636 -0.5606 0.1011 Uiso 1.00 calc . . .

loop_
_atom_site_aniso_label
_atom_site_aniso_U_11
_atom_site_aniso_U_22
_atom_site_aniso_U_33
_atom_site_aniso_U_12
_atom_site_aniso_U_13
_atom_site_aniso_U_23
Pt(1) 0.0191(2) 0.0229(2) 0.0282(2) 0.0045(1) 0.0012(2) 0.0030(2)
Pt(2) 0.0234(2) 0.0263(2) 0.0275(2) 0.0005(2) 0.0030(2) 0.0063(2)
Pt(3) 0.0387(3) 0.0345(2) 0.0252(2) -0.0039(2) 0.0000(2) 0.0085(2)
Cl(1) 0.083(4) 0.128(5) 0.094(4) 0.017(3) 0.006(3) 0.033(4)
Cl(2) 0.179(7) 0.094(4) 0.145(7) -0.017(5) 0.050(6) -0.020(4)
Cl(3) 0.141(5) 0.111(4) 0.071(3) 0.029(4) 0.015(3) 0.025(3)
Cl(4) 0.137(6) 0.149(6) 0.122(6) 0.050(5) -0.031(5) -0.040(5)
Cl(5) 0.181(8) 0.174(8) 0.152(7) 0.088(6) 0.040(6) 0.089(6)
Cl(6) 0.236(9) 0.102(4) 0.043(3) 0.012(5) -0.005(4) 0.004(3)
Cl(7) 0.109(5) 0.179(8) 0.155(7) 0.031(5) 0.025(5) 0.042(6)
Cl(8) 0.235(10) 0.149(7) 0.098(5) 0.070(7) 0.034(6) 0.020(5)
Cl(9) 0.20(1) 0.127(8) 0.48(3) 0.010(8) -0.09(1) 0.01(1)
Cl(10) 0.63(3) 0.18(1) 0.42(2) 0.13(2) 0.42(3) 0.04(1)
P(1) 0.019(1) 0.023(1) 0.035(1) 0.0057(10) 0.005(1) 0.005(1)
P(2) 0.025(1) 0.028(1) 0.028(1) -0.002(1) 0.004(1) 0.005(1)
P(3) 0.038(2) 0.031(1) 0.026(1) -0.001(1) 0.005(1) 0.003(1)
P(4) 0.016(1) 0.025(1) 0.031(1) 0.0043(10) 0.002(1) 0.001(1)
P(5) 0.025(1) 0.019(1) 0.033(1) 0.0018(10) 0.006(1) 0.003(1)
P(6) 0.035(2) 0.030(1) 0.033(2) 0.008(1) 0.005(1) 0.012(1)
P(11) 0.028(2) 0.031(2) 0.072(3) 0.008(1) 0.001(2) 0.000(2)
P(12) 0.032(2) 0.028(1) 0.046(2) 0.008(1) 0.006(1) 0.004(1)
P(13) 0.070(3) 0.089(4) 0.109(5) 0.024(3) 0.009(3) 0.028(3)
F(11) 0.069(6) 0.053(5) 0.111(8) 0.022(4) 0.038(6) 0.002(5)
F(12) 0.048(5) 0.042(4) 0.090(7) -0.004(4) -0.019(5) 0.009(4)
F(13) 0.056(5) 0.069(6) 0.065(6) 0.021(4) 0.018(4) 0.010(5)
F(14) 0.052(5) 0.054(5) 0.087(7) -0.006(4) 0.003(5) -0.017(5)
F(15) 0.045(5) 0.038(4) 0.133(9) 0.002(4) -0.012(5) 0.026(5)
F(16) 0.041(4) 0.035(4) 0.084(6) 0.009(3) -0.003(4) 0.013(4)
F(21) 0.053(5) 0.079(6) 0.067(6) 0.008(4) 0.022(5) 0.013(5)
F(22) 0.046(5) 0.069(6) 0.090(7) 0.006(4) -0.013(5) 0.031(5)
F(23) 0.051(5) 0.041(4) 0.111(8) 0.000(4) 0.024(5) -0.015(5)
F(24) 0.054(5) 0.099(7) 0.059(6) -0.025(5) 0.009(4) 0.025(5)
F(25) 0.042(4) 0.056(5) 0.078(6) 0.014(4) -0.007(4) 0.018(4)
F(26) 0.054(5) 0.040(4) 0.121(9) 0.003(4) 0.010(5) -0.021(5)
F(31) 0.10(1) 0.43(3) 0.16(2) 0.11(2) 0.03(1) 0.17(2)
F(32) 0.13(1) 0.22(2) 0.10(1) 0.05(1) 0.036(9) 0.07(1)
F(33) 0.16(2) 0.10(1) 0.35(3) 0.02(1) 0.00(2) -0.06(2)
F(34) 0.10(1) 0.13(1) 0.23(2) 0.031(9) -0.02(1) 0.06(1)
F(35) 0.18(2) 0.20(2) 0.27(2) 0.08(1) 0.12(2) 0.17(2)
F(36) 0.23(2) 0.12(1) 0.18(2) -0.02(1) 0.03(2) 0.00(1)

loop_
_geom_bond_atom_site_label_1
_geom_bond_atom_site_label_2
_geom_bond_distance
_geom_bond_site_symmetry_1
_geom_bond_site_symmetry_2
_geom_bond_publ_flag
Pt(1) Pt(2) 2.8680(6) . . yes
Pt(1) P(1) 2.313(3) . . yes
Pt(1) P(4) 2.318(3) . . yes
Pt(1) C(1) 1.98(1) . . yes
Pt(2) Pt(3) 2.6374(6) . . yes
Pt(2) P(2) 2.265(3) . . yes
Pt(2) P(5) 2.272(3) . . yes
Pt(3) P(3) 2.313(3) . . yes
Pt(3) P(6) 2.305(3) . . yes
Pt(3) C(2) 1.88(2) . . yes
Cl(1) C(701) 1.81(2) . . yes
Cl(2) C(701) 1.72(2) . . yes
Cl(3) C(702) 1.75(3) . . yes
Cl(4) C(702) 1.79(3) . . yes
Cl(5) C(703) 1.66(3) . . yes
Cl(6) C(703) 1.87(3) . . yes
Cl(7) C(704) 1.63(4) . . yes
Cl(8) C(704) 1.77(4) . . yes
Cl(9) C(705) 1.67(4) . . yes
Cl(10) C(705) 1.50(4) . . yes
P(1) C(3) 1.83(1) . . yes
P(1) C(111) 1.82(1) . . yes
P(1) C(121) 1.80(1) . . yes
P(2) C(3) 1.83(1) . . yes
P(2) C(4) 1.81(1) . . yes
P(2) C(211) 1.84(1) . . yes
P(3) C(4) 1.85(1) . . yes
P(3) C(311) 1.84(1) . . yes
P(3) C(321) 1.82(1) . . yes
P(4) C(5) 1.83(1) . . yes
P(4) C(411) 1.83(1) . . yes
P(4) C(421) 1.79(1) . . yes
P(5) C(5) 1.84(1) . . yes
P(5) C(6) 1.82(1) . . yes
P(5) C(511) 1.80(1) . . yes
P(6) C(6) 1.83(1) . . yes
P(6) C(611) 1.79(1) . . yes
P(6) C(621) 1.82(1) . . yes
P(11) F(11) 1.595(9) . . yes
P(11) F(12) 1.597(9) . . yes
P(11) F(13) 1.573(9) . . yes
P(11) F(14) 1.590(9) . . yes
P(11) F(15) 1.609(9) . . yes
P(11) F(16) 1.592(8) . . yes
P(12) F(21) 1.564(9) . . yes
P(12) F(22) 1.564(9) . . yes
P(12) F(23) 1.606(8) . . yes
P(12) F(24) 1.582(9) . . yes
P(12) F(25) 1.587(8) . . yes
P(12) F(26) 1.569(8) . . yes
P(13) F(31) 1.52(1) . . yes
P(13) F(32) 1.60(2) . . yes
P(13) F(33) 1.53(2) . . yes
P(13) F(34) 1.57(1) . . yes
P(13) F(35) 1.52(2) . . yes
P(13) F(36) 1.56(2) . . yes
N(1) C(1) 1.13(1) . . yes
N(1) C(11) 1.42(2) . . yes
N(2) C(2) 1.12(2) . . yes
N(2) C(21) 1.52(2) . . yes
C(11) C(12) 1.41(2) . . yes
C(11) C(16) 1.38(2) . . yes
C(12) C(13) 1.34(2) . . yes
C(12) C(17) 1.52(3) . . yes
C(13) C(14) 1.37(3) . . yes
C(14) C(15) 1.31(3) . . yes
C(15) C(16) 1.39(2) . . yes
C(16) C(18) 1.47(2) . . yes
C(21) C(22) 1.38(2) . . yes
C(21) C(26) 1.36(2) . . yes
C(22) C(23) 1.43(3) . . yes
C(22) C(27) 1.47(3) . . yes
C(23) C(24) 1.39(3) . . yes
C(24) C(25) 1.38(3) . . yes
C(25) C(26) 1.50(3) . . yes
C(26) C(28) 1.45(3) . . yes
C(111) C(112) 1.36(2) . . yes
C(111) C(116) 1.42(2) . . yes
C(112) C(113) 1.42(2) . . yes
C(113) C(114) 1.38(2) . . yes
C(114) C(115) 1.38(2) . . yes
C(115) C(116) 1.39(2) . . yes
C(121) C(122) 1.41(2) . . yes
C(121) C(126) 1.39(2) . . yes
C(122) C(123) 1.37(2) . . yes
C(123) C(124) 1.41(2) . . yes
C(124) C(125) 1.38(2) . . yes
C(125) C(126) 1.39(2) . . yes
C(211) C(212) 1.42(2) . . yes
C(211) C(216) 1.36(2) . . yes
C(212) C(213) 1.42(2) . . yes
C(213) C(214) 1.39(2) . . yes
C(214) C(215) 1.41(2) . . yes
C(215) C(216) 1.41(2) . . yes
C(311) C(312) 1.36(2) . . yes
C(311) C(316) 1.39(2) . . yes
C(312) C(313) 1.40(2) . . yes
C(313) C(314) 1.37(2) . . yes
C(314) C(315) 1.35(2) . . yes
C(315) C(316) 1.42(2) . . yes
C(321) C(322) 1.42(2) . . yes
C(321) C(326) 1.39(2) . . yes
C(322) C(323) 1.32(2) . . yes
C(323) C(324) 1.38(2) . . yes
C(324) C(325) 1.36(2) . . yes
C(325) C(326) 1.37(2) . . yes
C(411) C(412) 1.36(2) . . yes
C(411) C(416) 1.40(2) . . yes
C(412) C(413) 1.38(2) . . yes
C(413) C(414) 1.41(2) . . yes
C(414) C(415) 1.34(2) . . yes
C(415) C(416) 1.38(2) . . yes
C(421) C(422) 1.40(2) . . yes
C(421) C(426) 1.39(2) . . yes
C(422) C(423) 1.41(2) . . yes
C(423) C(424) 1.40(2) . . yes
C(424) C(425) 1.38(2) . . yes
C(425) C(426) 1.38(2) . . yes
C(511) C(512) 1.41(2) . . yes
C(511) C(516) 1.41(2) . . yes
C(512) C(513) 1.40(2) . . yes
C(513) C(514) 1.39(2) . . yes
C(514) C(515) 1.38(2) . . yes
C(515) C(516) 1.37(2) . . yes
C(611) C(612) 1.43(2) . . yes
C(611) C(616) 1.40(2) . . yes
C(612) C(613) 1.42(2) . . yes
C(613) C(614) 1.29(2) . . yes
C(614) C(615) 1.33(2) . . yes
C(615) C(616) 1.44(2) . . yes
C(621) C(622) 1.38(2) . . yes
C(621) C(626) 1.44(2) . . yes
C(622) C(623) 1.38(2) . . yes
C(623) C(624) 1.40(2) . . yes
C(624) C(625) 1.39(2) . . yes
C(625) C(626) 1.39(2) . . yes
